data_2000697
loop_
_publ_author_name
'Kane, C. J.'
'Long, R.'
'Pettit, W. E.'
'Breneman, G. L.'
'Pettit, G. R.'

_publ_section_title
;
 Structure of bis(2-chloroethyl)ammonium hexachlorostannate
;
_journal_issue 8
_journal_name_full 'Acta Crystallographica Section C'
_journal_page_first 1490
_journal_page_last 1491
_journal_paper_doi 10.1107/S0108270191015135
_journal_volume 48
_journal_year 1992
_chemical_formula_moiety 'C8 H20 Cl10 N2 Sn1'
_chemical_formula_sum 'C8 H20 Cl10 N2 Sn'
_chemical_formula_weight 617.48
_space_group_crystal_system monoclinic
_space_group_IT_number 15
_space_group_name_Hall '-C 2yc'
_space_group_name_H-M_alt 'C 1 2/c 1'
_cell_angle_alpha 90
_cell_angle_beta 127.9(2)
_cell_angle_gamma 90
_cell_formula_units_Z 4
_cell_length_a 15.67(2)
_cell_length_b 13.54(2)
_cell_length_c 13.24(2)
_cell_volume 2217(8)
_diffrn_radiation_type Mo
_diffrn_radiation_wavelength 0.71073
_exptl_absorpt_coefficient_mu 2.370
_exptl_crystal_density_diffrn 1.85
_exptl_crystal_F_000 1208
_cod_data_source_file hh0578.cif
_cod_data_source_block hh0578a
_cod_depositor_comments
;
 Updating space group information and adding the symmetry operation list.

 Antanas Vaitkus,
 2018-06-14
;
_cod_original_cell_volume 2217
_cod_original_sg_symbol_H-M 'C 2/c'
_cod_original_formula_sum 'C8 H20 Cl10 N2 Sn1'
_cod_database_code 2000697

loop_
_space_group_symop_id
_space_group_symop_operation_xyz
1 x,y,z
2 -x,y,-z+1/2
3 -x,-y,-z
4 x,-y,z+1/2
5 x+1/2,y+1/2,z
6 -x+1/2,y+1/2,-z+1/2
7 -x+1/2,-y+1/2,-z
8 x+1/2,-y+1/2,z+1/2

loop_
_atom_site_label
_atom_site_fract_x
_atom_site_fract_y
_atom_site_fract_z
Sn .000 .08420(10) .250
Cl(1) .1881(2) .0848(3) .3273(2)
Cl(2) .0446(2) .2148(3) .4040(3)
Cl(3) .0478(2) -.0419(3) .4082(3)
Cl(4) .0901(2) .5303(3) .1992(4)
Cl(5) .1423(3) .3324(4) .0044(3)
N .2852(6) .3819(9) .2967(9)
C(2) .2030(8) .3610(10) .3180(10)
C(3) .3150(9) .2940(10) .2550(10)
C(4) .1660(9) .4540(10) .3410(10)
C(5) .2174(9) .2450(10) .1310(10)
H(1) .3483 .4097 .3719
H(2) .2545 .4318 .2293
H(3) .2340 .3179 .3916
H(4) .1407 .3270 .2460
H(5) .3500 .2458 .3227
H(6) .3663 .3127 .2406
H(7) .1245 .4407 .3676
H(8) .2302 .4902 .4068
H(9) .2430 .1923 .1059
H(10) .1723 .2152 .1485

loop_
_geom_bond_atom_site_label_1
_geom_bond_atom_site_label_2
_geom_bond_distance
Sn Cl(1) 2.455(3)
Sn Cl(2) 2.455(4)
Sn Cl(3) 2.436(4)
Cl(4) C(4) 1.800(10)
Cl(5) C(5) 1.780(10)
N C(2) 1.51(2)
N C(3) 1.50(2)
C(2) C(4) 1.50(2)
C(3) C(5) 1.54(2)
